data_7123056
loop_
_publ_author_name
'Yan, Chao'
'Qi, Xiujuan'
'Wang, Kangcai'
'Jin, Yunhe'
'Cheng, Guangbin'
'Liu, Tianlin'
'Yang, Hongwei'
'Zhang, Qinghua'

_publ_section_title
;
 Revisiting the Reactive Chemistry of FOX-7: Cyclization of FOX-7 Affords
 Fused-Ring Polynitro Compounds
;
_journal_name_full 'Chemical Communications'
_journal_paper_doi 10.1039/C8CC10178G
_journal_year 2019
_chemical_formula_moiety 'C6 H8 N8 O8'
_chemical_formula_sum 'C6 H8 N8 O8'
_chemical_formula_weight 320.20
_space_group_crystal_system triclinic
_space_group_IT_number 2
_space_group_name_Hall '-P 1'
_space_group_name_H-M_alt 'P -1'
_symmetry_space_group_name_Hall '-P 1'
_symmetry_space_group_name_H-M 'P -1'
_atom_sites_solution_hydrogens geom
_atom_sites_solution_primary dual
_audit_creation_date 2018-03-15
_audit_creation_method
;
Olex2 1.2-beta
(compiled 2016.07.08 svn.r3312 for OlexSys, GUI svn.r5203)
;
_audit_update_record
;
2018-12-19 deposited with the CCDC.    2019-02-18 downloaded from the CCDC.
;
_cell_angle_alpha 94.152(4)
_cell_angle_beta 104.263(4)
_cell_angle_gamma 104.096(4)
_cell_formula_units_Z 2
_cell_length_a 6.6754(11)
_cell_length_b 8.1836(13)
_cell_length_c 11.2567(17)
_cell_measurement_reflns_used 891
_cell_measurement_temperature 173
_cell_measurement_theta_max 22.537
_cell_measurement_theta_min 2.592
_cell_volume 572.28(16)
_computing_cell_refinement 'SAINT v8.34A (Bruker, 2013)'
_computing_data_reduction 'SAINT v8.34A (Bruker, 2013)'
_computing_molecular_graphics 'Olex2 (Dolomanov et al., 2009)'
_computing_publication_material 'Olex2 (Dolomanov et al., 2009)'
_computing_structure_refinement 'ShelXL (Sheldrick, 2015)'
_computing_structure_solution 'ShelXT (Sheldrick, 2015)'
_diffrn_ambient_temperature 173
_diffrn_measured_fraction_theta_full 0.984
_diffrn_measured_fraction_theta_max 0.976
_diffrn_measurement_device_type 'CCD area detector'
_diffrn_measurement_method 'phi and omega scans'
_diffrn_radiation_monochromator graphite
_diffrn_radiation_type MoK\a
_diffrn_radiation_wavelength 0.71073
_diffrn_reflns_av_R_equivalents 0.0357
_diffrn_reflns_av_unetI/netI 0.0623
_diffrn_reflns_Laue_measured_fraction_full 0.984
_diffrn_reflns_Laue_measured_fraction_max 0.976
_diffrn_reflns_limit_h_max 8
_diffrn_reflns_limit_h_min -8
_diffrn_reflns_limit_k_max 9
_diffrn_reflns_limit_k_min -10
_diffrn_reflns_limit_l_max 14
_diffrn_reflns_limit_l_min -14
_diffrn_reflns_number 5180
_diffrn_reflns_point_group_measured_fraction_full 0.984
_diffrn_reflns_point_group_measured_fraction_max 0.976
_diffrn_reflns_theta_full 25.242
_diffrn_reflns_theta_max 27.483
_diffrn_reflns_theta_min 1.885
_exptl_absorpt_coefficient_mu 0.172
_exptl_absorpt_correction_T_max 0.7455
_exptl_absorpt_correction_T_min 0.6742
_exptl_absorpt_correction_type multi-scan
_exptl_absorpt_process_details
;
SADABS-2014/5 (Bruker,2014/5) was used for absorption correction.
wR2(int) was 0.0580 before and 0.0444 after correction.
The Ratio of minimum to maximum transmission is 0.9044.
The \l/2 correction factor is 0.00150.
;
_exptl_crystal_colour 'clear whiteish colourless'
_exptl_crystal_colour_lustre clear
_exptl_crystal_colour_modifier whiteish
_exptl_crystal_colour_primary colourless
_exptl_crystal_density_diffrn 1.858
_exptl_crystal_description block
_exptl_crystal_F_000 328
_exptl_crystal_size_max 0.22
_exptl_crystal_size_mid 0.18
_exptl_crystal_size_min 0.16
_refine_diff_density_max 0.558
_refine_diff_density_min -0.549
_refine_diff_density_rms 0.101
_refine_ls_extinction_method none
_refine_ls_goodness_of_fit_ref 1.067
_refine_ls_hydrogen_treatment constr
_refine_ls_matrix_type full
_refine_ls_number_parameters 199
_refine_ls_number_reflns 2558
_refine_ls_number_restraints 0
_refine_ls_restrained_S_all 1.067
_refine_ls_R_factor_all 0.0832
_refine_ls_R_factor_gt 0.0609
_refine_ls_shift/su_max 0.000
_refine_ls_shift/su_mean 0.000
_refine_ls_structure_factor_coef Fsqd
_refine_ls_weighting_details 'w=1/[\s^2^(Fo^2^)+(0.1009P)^2^+0.2197P] where P=(Fo^2^+2Fc^2^)/3'
_refine_ls_weighting_scheme calc
_refine_ls_wR_factor_gt 0.1743
_refine_ls_wR_factor_ref 0.1935
_reflns_Friedel_coverage 0.000
_reflns_number_gt 1830
_reflns_number_total 2558
_reflns_threshold_expression 'I > 2\s(I)'
_cod_data_source_file c8cc10178g3.cif
_cod_data_source_block 1
_cod_database_code 7123056
_shelx_space_group_comment
;
The symmetry employed for this shelxl refinement is uniquely defined
by the following loop, which should always be used as a source of
symmetry information in preference to the above space-group names.
They are only intended as comments.
;
_olex2_refinement_description
;
1. Fixed Uiso
 At 1.2 times of:
  All C(H,H) groups
2.a Secondary CH2 refined with riding coordinates:
 C3(H3A,H3B), C1(H1A,H1B), C6(H6A,H6B), C2(H2A,H2B)
;
_shelx_shelxl_version_number 2014/7
_olex2_submission_special_instructions 'No special instructions were received'

loop_
_space_group_symop_operation_xyz
'x, y, z'
'-x, -y, -z'

loop_
_atom_site_label
_atom_site_type_symbol
_atom_site_fract_x
_atom_site_fract_y
_atom_site_fract_z
_atom_site_U_iso_or_equiv
_atom_site_adp_type
_atom_site_occupancy
_atom_site_site_symmetry_order
_atom_site_calc_flag
_atom_site_refinement_flags_posn
O2 O -0.0495(3) 0.6863(3) 0.1385(2) 0.0335(6) Uani 1 1 d .
O1 O 0.0882(4) 0.6786(3) -0.01654(19) 0.0306(6) Uani 1 1 d .
O6 O 0.6148(4) 0.3389(3) 0.4174(2) 0.0332(6) Uani 1 1 d .
O8 O 0.2295(4) 0.0766(3) 0.0395(2) 0.0333(6) Uani 1 1 d .
N3 N 0.2491(4) 0.4880(3) 0.2966(2) 0.0184(5) Uani 1 1 d .
O7 O 0.5646(4) 0.1421(3) 0.1386(2) 0.0379(6) Uani 1 1 d .
N1 N 0.1012(4) 0.6887(3) 0.0940(2) 0.0223(6) Uani 1 1 d .
N8 N 0.4570(4) 0.4759(3) 0.1547(2) 0.0210(5) Uani 1 1 d .
N2 N 0.3032(4) 0.7171(3) 0.1759(2) 0.0212(6) Uani 1 1 d .
N7 N 0.3803(4) 0.1373(3) 0.1300(2) 0.0233(6) Uani 1 1 d .
N6 N 0.5038(4) 0.2089(3) 0.3526(2) 0.0250(6) Uani 1 1 d .
N4 N 0.0434(4) 0.2279(3) 0.3398(2) 0.0254(6) Uani 1 1 d .
O5 O 0.5169(5) 0.0664(3) 0.3673(3) 0.0478(7) Uani 1 1 d .
O3 O 0.0976(4) 0.3106(3) 0.5414(2) 0.0433(7) Uani 1 1 d .
N5 N 0.1178(5) 0.2095(4) 0.4640(3) 0.0328(7) Uani 1 1 d .
C3 C 0.1010(5) 0.1248(3) 0.2496(3) 0.0186(6) Uani 1 1 d .
H3A H -0.0066 0.1055 0.1682 0.022 Uiso 1 1 calc R
H3B H 0.1052 0.0130 0.2766 0.022 Uiso 1 1 calc R
O4 O 0.1980(5) 0.0939(4) 0.4871(3) 0.0543(8) Uani 1 1 d .
C5 C 0.3469(4) 0.4091(4) 0.2243(2) 0.0181(6) Uani 1 1 d .
C4 C 0.3282(4) 0.2232(4) 0.2391(2) 0.0179(6) Uani 1 1 d .
C1 C 0.2998(5) 0.6709(4) 0.2993(3) 0.0221(6) Uani 1 1 d .
H1A H 0.4418 0.7243 0.3587 0.026 Uiso 1 1 calc R
H1B H 0.1913 0.7146 0.3279 0.026 Uiso 1 1 calc R
C6 C 0.4579(5) 0.6482(4) 0.1294(3) 0.0263(7) Uani 1 1 d .
H6A H 0.4258 0.6491 0.0388 0.032 Uiso 1 1 calc R
H6B H 0.6039 0.7242 0.1674 0.032 Uiso 1 1 calc R
C2 C 0.0396(5) 0.3976(4) 0.3132(3) 0.0255(7) Uani 1 1 d .
H2A H 0.0095 0.4608 0.3822 0.031 Uiso 1 1 calc R
H2B H -0.0758 0.3909 0.2369 0.031 Uiso 1 1 calc R

loop_
_atom_site_aniso_label
_atom_site_aniso_U_11
_atom_site_aniso_U_22
_atom_site_aniso_U_33
_atom_site_aniso_U_23
_atom_site_aniso_U_13
_atom_site_aniso_U_12
O2 0.0248(12) 0.0445(15) 0.0363(13) 0.0090(10) 0.0112(10) 0.0146(10)
O1 0.0408(14) 0.0327(13) 0.0166(10) 0.0050(9) 0.0041(9) 0.0100(11)
O6 0.0335(13) 0.0307(13) 0.0249(12) -0.0003(9) -0.0055(9) 0.0044(10)
O8 0.0341(13) 0.0356(14) 0.0233(11) -0.0094(9) 0.0016(9) 0.0072(10)
N3 0.0232(12) 0.0159(12) 0.0168(11) 0.0025(9) 0.0072(9) 0.0046(10)
O7 0.0269(12) 0.0412(15) 0.0469(15) -0.0047(11) 0.0141(11) 0.0106(11)
N1 0.0276(14) 0.0203(13) 0.0206(12) 0.0054(9) 0.0062(10) 0.0092(11)
N8 0.0173(12) 0.0219(13) 0.0237(12) 0.0052(10) 0.0049(9) 0.0054(10)
N2 0.0248(13) 0.0197(13) 0.0190(12) 0.0056(9) 0.0050(10) 0.0060(10)
N7 0.0268(14) 0.0210(13) 0.0236(13) 0.0016(10) 0.0083(10) 0.0084(11)
N6 0.0263(13) 0.0264(15) 0.0202(13) 0.0059(10) 0.0013(10) 0.0074(11)
N4 0.0271(13) 0.0273(15) 0.0226(13) 0.0051(10) 0.0087(10) 0.0061(11)
O5 0.0515(17) 0.0301(15) 0.0527(17) 0.0132(12) -0.0082(13) 0.0149(13)
O3 0.0558(17) 0.0492(16) 0.0261(12) -0.0001(11) 0.0151(12) 0.0139(13)
N5 0.0368(16) 0.0380(17) 0.0275(14) 0.0131(12) 0.0106(12) 0.0130(14)
C3 0.0260(14) 0.0123(13) 0.0188(13) 0.0037(10) 0.0081(11) 0.0054(11)
O4 0.067(2) 0.061(2) 0.0498(17) 0.0268(14) 0.0221(15) 0.0325(17)
C5 0.0158(13) 0.0195(15) 0.0154(13) 0.0012(10) 0.0001(10) 0.0027(11)
C4 0.0181(13) 0.0183(14) 0.0155(13) 0.0009(10) 0.0013(10) 0.0052(11)
C1 0.0295(15) 0.0177(15) 0.0173(13) 0.0032(11) 0.0034(11) 0.0059(12)
C6 0.0236(15) 0.0276(17) 0.0339(17) 0.0133(13) 0.0137(13) 0.0101(13)
C2 0.0267(16) 0.0275(17) 0.0273(15) 0.0077(12) 0.0124(13) 0.0101(13)

loop_
_atom_type_symbol
_atom_type_description
_atom_type_scat_dispersion_real
_atom_type_scat_dispersion_imag
_atom_type_scat_source
C C 0.0033 0.0016 'International Tables Vol C Tables 4.2.6.8 and 6.1.1.4'
H H 0.0000 0.0000 'International Tables Vol C Tables 4.2.6.8 and 6.1.1.4'
N N 0.0061 0.0033 'International Tables Vol C Tables 4.2.6.8 and 6.1.1.4'
O O 0.0106 0.0060 'International Tables Vol C Tables 4.2.6.8 and 6.1.1.4'

loop_
_geom_angle_atom_site_label_1
_geom_angle_atom_site_label_2
_geom_angle_atom_site_label_3
_geom_angle
C5 N3 C1 113.7(2)
C5 N3 C2 120.6(2)
C1 N3 C2 118.7(2)
O2 N1 N2 117.3(2)
O1 N1 O2 124.7(3)
O1 N1 N2 117.8(2)
C5 N8 C6 118.8(2)
N1 N2 C1 114.1(2)
N1 N2 C6 115.9(2)
C6 N2 C1 110.5(2)
O8 N7 C4 115.8(2)
O7 N7 O8 126.0(3)
O7 N7 C4 118.1(2)
O6 N6 O5 126.4(3)
O6 N6 C4 117.5(2)
O5 N6 C4 116.1(2)
N5 N4 C3 117.0(3)
N5 N4 C2 116.7(2)
C2 N4 C3 115.5(2)
O3 N5 N4 117.8(3)
O4 N5 N4 117.8(3)
O4 N5 O3 124.4(3)
N4 C3 H3A 110.1
N4 C3 H3B 110.1
N4 C3 C4 107.9(2)
H3A C3 H3B 108.4
C4 C3 H3A 110.1
C4 C3 H3B 110.1
N3 C5 C4 114.1(2)
N8 C5 N3 127.6(3)
N8 C5 C4 118.3(2)
N7 C4 N6 104.0(2)
N7 C4 C3 110.4(2)
N6 C4 C3 110.0(2)
C5 C4 N7 108.9(2)
C5 C4 N6 110.2(2)
C5 C4 C3 113.0(2)
N3 C1 N2 110.8(2)
N3 C1 H1A 109.5
N3 C1 H1B 109.5
N2 C1 H1A 109.5
N2 C1 H1B 109.5
H1A C1 H1B 108.1
N8 C6 N2 114.2(2)
N8 C6 H6A 108.7
N8 C6 H6B 108.7
N2 C6 H6A 108.7
N2 C6 H6B 108.7
H6A C6 H6B 107.6
N3 C2 H2A 109.8
N3 C2 H2B 109.8
N4 C2 N3 109.6(2)
N4 C2 H2A 109.8
N4 C2 H2B 109.8
H2A C2 H2B 108.2

loop_
_geom_bond_atom_site_label_1
_geom_bond_atom_site_label_2
_geom_bond_distance
O2 N1 1.227(3)
O1 N1 1.221(3)
O6 N6 1.205(3)
O8 N7 1.215(3)
N3 C5 1.378(3)
N3 C1 1.448(4)
N3 C2 1.477(4)
O7 N7 1.201(3)
N1 N2 1.388(3)
N8 C5 1.266(4)
N8 C6 1.458(4)
N2 C1 1.471(4)
N2 C6 1.471(4)
N7 C4 1.525(3)
N6 O5 1.210(3)
N6 C4 1.540(4)
N4 N5 1.395(4)
N4 C3 1.455(4)
N4 C2 1.447(4)
O3 N5 1.212(4)
N5 O4 1.209(4)
C3 H3A 0.9900
C3 H3B 0.9900
C3 C4 1.572(4)
C5 C4 1.521(4)
C1 H1A 0.9900
C1 H1B 0.9900
C6 H6A 0.9900
C6 H6B 0.9900
C2 H2A 0.9900
C2 H2B 0.9900
